data_1515200
loop_
_publ_author_name
'Haynes, Cally J. E.'
'Moore, Stephen J.'
'Hiscock, Jennifer R.'
'Marques, Igor'
'Costa, Paulo J.'
'F\'elix, V\'itor'
'Gale, Philip A.'

_publ_section_title
;
 Tunable transmembrane chloride transport by bis-indolylureas
;
_journal_issue 5
_journal_name_full 'Chemical Science'
_journal_page_first 1436
_journal_paper_doi 10.1039/c2sc20041d
_journal_volume 3
_journal_year 2012
_chemical_compound_source 'Cally Haynes'
_chemical_formula_moiety '2(C12 H24 O6), C22 H24 N6 O2, 2(K)+, (C2 O4)2-'
_chemical_formula_sum 'C48 H72 K2 N6 O18'
_chemical_formula_weight 1099.32
_chemical_name_systematic
;
?
;
_space_group_IT_number 14
_symmetry_cell_setting monoclinic
_symmetry_space_group_name_Hall '-P 2yn'
_symmetry_space_group_name_H-M 'P 1 21/n 1'
_atom_sites_solution_hydrogens geom
_atom_sites_solution_primary direct
_atom_sites_solution_secondary difmap
_audit_creation_method SHELXL-97
_cell_angle_alpha 90.00
_cell_angle_beta 97.626(19)
_cell_angle_gamma 90.00
_cell_formula_units_Z 4
_cell_length_a 22.76(3)
_cell_length_b 7.558(9)
_cell_length_c 31.61(5)
_cell_measurement_reflns_used 5321
_cell_measurement_temperature 120(2)
_cell_measurement_theta_max 24.3
_cell_measurement_theta_min 1.0
_cell_volume 5389(13)
_computing_cell_refinement
;
CrystalClear-SM Expert 2.0 r5 (Rigaku, 2010)
;
_computing_data_collection
;
CrystalClear-SM Expert 2.0 r5 (Rigaku, 2010)
;
_computing_data_reduction
;
CrystalClear-SM Expert 2.0 r5 (Rigaku, 2010)
;
_computing_molecular_graphics
;
Images generated using CrystalMaker: a crystal and molecular
structures program for Mac and Windows. CrystalMaker Software Ltd,
Oxford, England (www.crystalmaker.com)
;
_computing_publication_material 'WINGX (Farrugia, 1998)'
_computing_structure_refinement 'SHELXL-97 (Sheldrick, 2008)'
_computing_structure_solution 'SHELXS-97 (Sheldrick, 1997)'
_diffrn_ambient_temperature 120(2)
_diffrn_measured_fraction_theta_full 0.920
_diffrn_measured_fraction_theta_max 0.920
_diffrn_measurement_device_type
;
Rigaku Saturn724+ (2x2 bin mode)
;
_diffrn_measurement_method 'profile data from \w-scans'
_diffrn_radiation_monochromator Synchrotron
_diffrn_radiation_source Synchrotron
_diffrn_radiation_type Synchrotron
_diffrn_radiation_wavelength 0.68890
_diffrn_reflns_av_R_equivalents 0.2070
_diffrn_reflns_av_sigmaI/netI 0.3822
_diffrn_reflns_limit_h_max 25
_diffrn_reflns_limit_h_min -27
_diffrn_reflns_limit_k_max 8
_diffrn_reflns_limit_k_min -6
_diffrn_reflns_limit_l_max 20
_diffrn_reflns_limit_l_min -37
_diffrn_reflns_number 13658
_diffrn_reflns_theta_full 24.30
_diffrn_reflns_theta_max 24.30
_diffrn_reflns_theta_min 2.85
_exptl_absorpt_coefficient_mu 0.252
_exptl_absorpt_correction_T_max 1.000
_exptl_absorpt_correction_T_min 0.277
_exptl_absorpt_correction_type multi-scan
_exptl_absorpt_process_details
;
CrystalClear-SM Expert 2.0 r5 (Rigaku, 2010)
;
_exptl_crystal_colour Brown
_exptl_crystal_density_diffrn 1.355
_exptl_crystal_density_method 'not measured'
_exptl_crystal_description Platelet
_exptl_crystal_F_000 2336
_exptl_crystal_size_max 0.05
_exptl_crystal_size_mid 0.03
_exptl_crystal_size_min 0.01
_refine_diff_density_max 0.368
_refine_diff_density_min -0.404
_refine_diff_density_rms 0.080
_refine_ls_extinction_method none
_refine_ls_goodness_of_fit_ref 0.981
_refine_ls_hydrogen_treatment constr
_refine_ls_matrix_type full
_refine_ls_number_parameters 667
_refine_ls_number_reflns 8840
_refine_ls_number_restraints 288
_refine_ls_restrained_S_all 0.972
_refine_ls_R_factor_all 0.3426
_refine_ls_R_factor_gt 0.1183
_refine_ls_shift/su_max 0.000
_refine_ls_shift/su_mean 0.000
_refine_ls_structure_factor_coef Fsqd
_refine_ls_weighting_details 'calc w=1/[\s^2^(Fo^2^)+(0.1319P)^2^+0.0000P] where P=(Fo^2^+2Fc^2^)/3'
_refine_ls_weighting_scheme calc
_refine_ls_wR_factor_gt 0.2544
_refine_ls_wR_factor_ref 0.4094
_reflns_number_gt 1960
_reflns_number_total 8840
_reflns_threshold_expression >2\s(I)
_cod_data_source_file c2sc20041d.txt
_cod_data_source_block 2011sot0006
_cod_depositor_comments
;
The following automatic conversions were performed:

'_symmetry_cell_setting' value 'Monoclinic' changed to 'monoclinic'
according to
/usr/data/users/saulius/automatic-downloads/retrospective/RSC/lib/dictionaries/cif_core.dic
dictionary named 'cif_core.dic' version 2.4.2 from
2011-04-26.

'_exptl_absorpt_correction_type' value 'Multi-scan'
changed to 'multi-scan' according to
/usr/data/users/saulius/automatic-downloads/retrospective/RSC/lib/dictionaries/cif_core.dic
dictionary named 'cif_core.dic' version 2.4.2 from 2011-04-26.

Automatic conversion script
Id: cif_fix_values 2281 2013-09-26 08:29:07Z andrius 
;
_cod_original_sg_symbol_H-M P21/n
_cod_database_code 1515200

loop_
_symmetry_equiv_pos_as_xyz
'x, y, z'
'-x+1/2, y+1/2, -z+1/2'
'-x, -y, -z'
'x-1/2, -y-1/2, z-1/2'

loop_
_atom_site_label
_atom_site_type_symbol
_atom_site_fract_x
_atom_site_fract_y
_atom_site_fract_z
_atom_site_U_iso_or_equiv
_atom_site_adp_type
_atom_site_occupancy
_atom_site_symmetry_multiplicity
_atom_site_calc_flag
_atom_site_refinement_flags
N1 N -0.0593(5) 0.6136(14) 0.7339(3) 0.058(3) Uani 1 1 d .
H901 H -0.0802 0.6128 0.7084 0.070 Uiso 1 1 calc R
N2 N 0.0276(4) 0.5402(13) 0.6723(3) 0.049(3) Uani 1 1 d .
H902 H -0.0097 0.5671 0.6637 0.059 Uiso 1 1 calc R
N3 N 0.0295(5) 0.5052(14) 0.6014(4) 0.064(3) Uani 1 1 d .
H903 H -0.0074 0.5436 0.5979 0.077 Uiso 1 1 calc R
N4 N 0.1838(5) 0.7825(15) 0.5057(3) 0.061(3) Uani 1 1 d .
H904 H 0.1627 0.7641 0.4807 0.073 Uiso 1 1 calc R
N5 N 0.2622(5) 0.7024(14) 0.4738(3) 0.058(3) Uani 1 1 d .
H905 H 0.2351 0.6931 0.4513 0.069 Uiso 1 1 calc R
N6 N 0.2890(5) 0.6591(14) 0.3865(3) 0.059(3) Uani 1 1 d .
H906 H 0.2507 0.6781 0.3853 0.070 Uiso 1 1 calc R
C1 C -0.0809(7) 0.6430(19) 0.7719(5) 0.071(4) Uani 1 1 d U
H1 H -0.1211 0.6693 0.7744 0.085 Uiso 1 1 calc R
C2 C -0.0381(7) 0.630(2) 0.8045(5) 0.081(5) Uani 1 1 d U
H2 H -0.0428 0.6453 0.8337 0.097 Uiso 1 1 calc R
C3 C 0.0159(6) 0.5885(17) 0.7888(4) 0.056(4) Uani 1 1 d U
C4 C 0.0747(6) 0.5635(16) 0.8059(5) 0.062(4) Uani 1 1 d U
H4 H 0.0854 0.5716 0.8359 0.074 Uiso 1 1 calc R
C5 C 0.1173(6) 0.5280(18) 0.7811(4) 0.060(4) Uani 1 1 d U
H5 H 0.1572 0.5113 0.7938 0.072 Uiso 1 1 calc R
C6 C 0.1027(5) 0.5159(15) 0.7364(4) 0.049(3) Uani 1 1 d U
H6 H 0.1328 0.4880 0.7194 0.059 Uiso 1 1 calc R
C7 C 0.0453(6) 0.5439(15) 0.7170(4) 0.048(3) Uani 1 1 d U
C8 C 0.0008(5) 0.5858(17) 0.7429(4) 0.050(3) Uani 1 1 d U
C9 C 0.0611(7) 0.5002(16) 0.6412(4) 0.048(3) Uani 1 1 d U
C10 C 0.0572(6) 0.4464(19) 0.5646(4) 0.064(4) Uani 1 1 d U
H10A H 0.0282 0.3755 0.5456 0.077 Uiso 1 1 calc R
H10B H 0.0912 0.3685 0.5747 0.077 Uiso 1 1 calc R
C11 C 0.0787(6) 0.5963(18) 0.5394(4) 0.065(4) Uani 1 1 d U
H11A H 0.0450 0.6755 0.5297 0.078 Uiso 1 1 calc R
H11B H 0.0936 0.5478 0.5138 0.078 Uiso 1 1 calc R
C12 C 0.1279(6) 0.7043(17) 0.5651(4) 0.058(4) Uani 1 1 d U
H12A H 0.1121 0.7567 0.5900 0.069 Uiso 1 1 calc R
H12B H 0.1605 0.6230 0.5762 0.069 Uiso 1 1 calc R
C13 C 0.1532(6) 0.8504(19) 0.5407(4) 0.060(4) Uani 1 1 d U
H13A H 0.1208 0.9305 0.5288 0.072 Uiso 1 1 calc R
H13B H 0.1816 0.9200 0.5606 0.072 Uiso 1 1 calc R
C14 C 0.2421(6) 0.7473(17) 0.5100(4) 0.051(3) Uani 1 1 d U
C15 C 0.3211(6) 0.6675(16) 0.4665(4) 0.046(3) Uani 1 1 d U
C16 C 0.3697(5) 0.6536(18) 0.4958(5) 0.065(4) Uani 1 1 d U
H16 H 0.3648 0.6628 0.5251 0.078 Uiso 1 1 calc R
C17 C 0.4272(6) 0.6262(18) 0.4855(5) 0.061(4) Uani 1 1 d U
H17 H 0.4608 0.6225 0.5068 0.074 Uiso 1 1 calc R
C18 C 0.4322(7) 0.6055(18) 0.4435(5) 0.073(4) Uani 1 1 d U
H18 H 0.4703 0.5814 0.4357 0.088 Uiso 1 1 calc R
C19 C 0.3854(6) 0.6173(17) 0.4117(4) 0.053(3) Uani 1 1 d U
C20 C 0.3763(7) 0.6052(19) 0.3640(5) 0.069(4) Uani 1 1 d U
H20 H 0.4057 0.5837 0.3459 0.083 Uiso 1 1 calc R
C21 C 0.3178(7) 0.6311(19) 0.3519(4) 0.071(4) Uani 1 1 d U
H21 H 0.2992 0.6299 0.3232 0.085 Uiso 1 1 calc R
C22 C 0.3281(5) 0.6539(18) 0.4239(4) 0.058(4) Uani 1 1 d U
K1 K -0.13499(14) 0.9483(4) 0.63689(9) 0.0675(10) Uani 1 1 d .
O1 O 0.1139(4) 0.4651(12) 0.6480(3) 0.063(3) Uani 1 1 d .
O2 O 0.2733(4) 0.7487(12) 0.5456(3) 0.061(2) Uani 1 1 d .
O3 O -0.1322(5) 1.0328(13) 0.7255(3) 0.072(3) Uani 1 1 d .
O4 O -0.2410(5) 0.9489(13) 0.6731(3) 0.076(3) Uani 1 1 d .
O5 O -0.2321(5) 0.7863(13) 0.5923(3) 0.078(3) Uani 1 1 d .
O6 O -0.1325(4) 0.8697(12) 0.5498(3) 0.067(3) Uani 1 1 d .
O7 O -0.0256(4) 0.9397(11) 0.6047(3) 0.060(2) Uani 1 1 d .
O8 O -0.0334(4) 1.0958(12) 0.6841(3) 0.070(3) Uani 1 1 d .
C23 C -0.1872(8) 1.090(2) 0.7332(5) 0.086(5) Uani 1 1 d U
H23A H -0.1971 1.2027 0.7178 0.103 Uiso 1 1 calc R
H23B H -0.1867 1.1125 0.7641 0.103 Uiso 1 1 calc R
C24 C -0.2332(8) 0.954(2) 0.7187(5) 0.092(6) Uani 1 1 d U
H24A H -0.2204 0.8367 0.7304 0.110 Uiso 1 1 calc R
H24B H -0.2711 0.9849 0.7290 0.110 Uiso 1 1 calc R
C25 C -0.2795(8) 0.820(2) 0.6549(5) 0.084(5) Uani 1 1 d U
H25A H -0.3184 0.8365 0.6651 0.100 Uiso 1 1 calc R
H25B H -0.2641 0.7026 0.6649 0.100 Uiso 1 1 calc R
C26 C -0.2887(6) 0.821(2) 0.6061(5) 0.072(4) Uani 1 1 d U
H26A H -0.3176 0.7286 0.5951 0.087 Uiso 1 1 calc R
H26B H -0.3040 0.9373 0.5953 0.087 Uiso 1 1 calc R
C27 C -0.2364(6) 0.7880(19) 0.5467(4) 0.068(4) Uani 1 1 d U
H27A H -0.2495 0.9062 0.5357 0.082 Uiso 1 1 calc R
H27B H -0.2660 0.6998 0.5345 0.082 Uiso 1 1 calc R
C28 C -0.1772(7) 0.745(2) 0.5338(5) 0.080(5) Uani 1 1 d U
H28A H -0.1650 0.6256 0.5444 0.096 Uiso 1 1 calc R
H28B H -0.1806 0.7427 0.5022 0.096 Uiso 1 1 calc R
C29 C -0.0737(7) 0.825(2) 0.5413(5) 0.073(4) Uani 1 1 d U
H29A H -0.0725 0.8173 0.5102 0.088 Uiso 1 1 calc R
H29B H -0.0614 0.7094 0.5543 0.088 Uiso 1 1 calc R
C30 C -0.0343(7) 0.965(2) 0.5600(4) 0.075(4) Uani 1 1 d U
H30A H 0.0041 0.9598 0.5486 0.090 Uiso 1 1 calc R
H30B H -0.0524 1.0826 0.5530 0.090 Uiso 1 1 calc R
C31 C 0.0154(6) 1.067(2) 0.6244(5) 0.071(4) Uani 1 1 d U
H31A H 0.0013 1.1879 0.6163 0.085 Uiso 1 1 calc R
H31B H 0.0546 1.0499 0.6146 0.085 Uiso 1 1 calc R
C32 C 0.0208(7) 1.046(2) 0.6712(5) 0.075(4) Uani 1 1 d U
H32A H 0.0299 0.9212 0.6792 0.090 Uiso 1 1 calc R
H32B H 0.0532 1.1215 0.6853 0.090 Uiso 1 1 calc R
C33 C -0.0320(7) 1.100(2) 0.7303(5) 0.076(4) Uani 1 1 d U
H33A H -0.0212 0.9824 0.7425 0.091 Uiso 1 1 calc R
H33B H -0.0017 1.1864 0.7428 0.091 Uiso 1 1 calc R
C34 C -0.0887(8) 1.151(2) 0.7405(4) 0.078(5) Uani 1 1 d U
H34A H -0.0868 1.1600 0.7719 0.094 Uiso 1 1 calc R
H34B H -0.0991 1.2688 0.7282 0.094 Uiso 1 1 calc R
K2 K 0.32564(13) 0.8536(4) 0.62025(9) 0.0619(9) Uani 1 1 d .
O9 O 0.2558(5) 1.1621(17) 0.6126(4) 0.098(4) Uani 1 1 d .
O10 O 0.2408(5) 0.923(2) 0.6786(3) 0.094(4) Uani 1 1 d .
O11 O 0.3097(6) 0.6178(15) 0.6860(3) 0.086(3) Uani 1 1 d .
O12 O 0.4198(5) 0.6362(15) 0.6551(4) 0.092(4) Uani 1 1 d .
O13 O 0.4351(5) 0.8591(17) 0.5881(3) 0.089(3) Uani 1 1 d .
O14 O 0.3644(7) 1.1640(16) 0.5785(4) 0.107(4) Uani 1 1 d .
C35 C 0.2247(10) 1.201(3) 0.6468(7) 0.117(7) Uani 1 1 d U
H35A H 0.1950 1.2938 0.6381 0.141 Uiso 1 1 calc R
H35B H 0.2527 1.2472 0.6709 0.141 Uiso 1 1 calc R
C36 C 0.1947(8) 1.046(3) 0.6611(6) 0.099(6) Uani 1 1 d U
H36A H 0.1697 1.0793 0.6832 0.119 Uiso 1 1 calc R
H36B H 0.1691 0.9908 0.6369 0.119 Uiso 1 1 calc R
C37 C 0.2156(9) 0.775(3) 0.6886(7) 0.118(7) Uani 1 1 d U
H37A H 0.1976 0.7126 0.6625 0.142 Uiso 1 1 calc R
H37B H 0.1842 0.7995 0.7067 0.142 Uiso 1 1 calc R
C38 C 0.2653(9) 0.662(3) 0.7131(6) 0.105(6) Uani 1 1 d U
H38A H 0.2840 0.7283 0.7384 0.126 Uiso 1 1 calc R
H38B H 0.2481 0.5520 0.7232 0.126 Uiso 1 1 calc R
C39 C 0.3595(10) 0.548(2) 0.7074(7) 0.112(7) Uani 1 1 d U
H39A H 0.3492 0.4413 0.7231 0.134 Uiso 1 1 calc R
H39B H 0.3780 0.6347 0.7285 0.134 Uiso 1 1 calc R
C40 C 0.4042(9) 0.497(3) 0.6772(7) 0.111(7) Uani 1 1 d U
H40A H 0.4400 0.4460 0.6941 0.133 Uiso 1 1 calc R
H40B H 0.3865 0.4050 0.6571 0.133 Uiso 1 1 calc R
C41 C 0.4598(9) 0.600(3) 0.6260(7) 0.114(7) Uani 1 1 d U
H41A H 0.4393 0.5359 0.6010 0.137 Uiso 1 1 calc R
H41B H 0.4926 0.5250 0.6396 0.137 Uiso 1 1 calc R
C42 C 0.4831(8) 0.766(3) 0.6125(7) 0.112(7) Uani 1 1 d U
H42A H 0.4994 0.8371 0.6377 0.135 Uiso 1 1 calc R
H42B H 0.5152 0.7441 0.5949 0.135 Uiso 1 1 calc R
C43 C 0.4536(8) 1.021(3) 0.5703(7) 0.117(7) Uani 1 1 d U
H43A H 0.4817 0.9953 0.5497 0.140 Uiso 1 1 calc R
H43B H 0.4740 1.0966 0.5933 0.140 Uiso 1 1 calc R
C44 C 0.4013(11) 1.113(3) 0.5486(6) 0.124(8) Uani 1 1 d U
H44A H 0.4139 1.2187 0.5337 0.149 Uiso 1 1 calc R
H44B H 0.3793 1.0338 0.5271 0.149 Uiso 1 1 calc R
C45 C 0.3127(11) 1.244(3) 0.5584(6) 0.114(7) Uani 1 1 d U
H45A H 0.2901 1.1576 0.5392 0.136 Uiso 1 1 calc R
H45B H 0.3236 1.3443 0.5408 0.136 Uiso 1 1 calc R
C46 C 0.2761(9) 1.308(2) 0.5884(7) 0.100(6) Uani 1 1 d U
H46A H 0.2415 1.3710 0.5731 0.120 Uiso 1 1 calc R
H46B H 0.2988 1.3926 0.6082 0.120 Uiso 1 1 calc R
O15 O -0.1728(5) 0.4354(15) 0.6657(3) 0.087(3) Uani 1 1 d .
O16 O -0.0968(4) 0.6031(13) 0.6487(3) 0.065(3) Uani 1 1 d .
O17 O -0.0889(4) 0.3907(13) 0.5793(3) 0.068(3) Uani 1 1 d .
O18 O -0.1728(4) 0.2542(13) 0.5930(3) 0.075(3) Uani 1 1 d .
C47 C -0.1350(7) 0.476(2) 0.6420(5) 0.066(4) Uani 1 1 d U
C48 C -0.1299(7) 0.366(2) 0.6008(5) 0.063(4) Uani 1 1 d U

loop_
_atom_site_aniso_label
_atom_site_aniso_U_11
_atom_site_aniso_U_22
_atom_site_aniso_U_33
_atom_site_aniso_U_23
_atom_site_aniso_U_13
_atom_site_aniso_U_12
N1 0.058(7) 0.078(8) 0.041(7) 0.012(6) 0.016(5) 0.010(6)
N2 0.057(7) 0.054(7) 0.036(6) 0.000(5) 0.001(5) 0.004(5)
N3 0.064(7) 0.077(8) 0.053(8) -0.001(6) 0.014(6) 0.009(6)
N4 0.048(7) 0.098(9) 0.041(7) -0.015(6) 0.023(5) -0.002(6)
N5 0.059(7) 0.089(9) 0.028(6) 0.004(6) 0.013(5) -0.001(6)
N6 0.071(8) 0.064(8) 0.042(7) 0.007(6) 0.010(6) -0.007(6)
C1 0.091(11) 0.080(10) 0.049(9) 0.015(8) 0.038(8) 0.003(8)
C2 0.086(11) 0.087(11) 0.069(11) 0.022(9) 0.005(9) 0.006(9)
C3 0.050(8) 0.055(9) 0.067(9) 0.008(7) 0.017(7) 0.020(6)
C4 0.072(9) 0.049(8) 0.062(9) -0.002(7) 0.000(8) 0.011(7)
C5 0.061(9) 0.068(10) 0.049(9) 0.006(7) 0.000(7) 0.011(7)
C6 0.058(8) 0.045(8) 0.042(8) 0.002(6) 0.002(6) 0.018(6)
C7 0.071(9) 0.034(7) 0.036(7) -0.001(6) 0.001(6) 0.006(6)
C8 0.043(7) 0.057(9) 0.048(8) 0.000(7) 0.006(6) 0.004(6)
C9 0.079(10) 0.045(8) 0.023(7) 0.007(6) 0.013(6) 0.004(7)
C10 0.079(10) 0.075(10) 0.041(8) -0.003(7) 0.016(7) -0.004(8)
C11 0.082(10) 0.061(9) 0.057(9) -0.011(8) 0.026(7) -0.009(8)
C12 0.088(10) 0.063(9) 0.025(7) -0.003(7) 0.019(6) 0.003(7)
C13 0.068(9) 0.077(10) 0.044(8) -0.008(7) 0.035(6) -0.004(7)
C14 0.061(9) 0.053(8) 0.045(9) -0.005(7) 0.026(7) -0.013(7)
C15 0.062(8) 0.046(8) 0.034(7) 0.003(6) 0.021(6) -0.003(6)
C16 0.050(8) 0.088(10) 0.056(9) -0.015(8) 0.007(7) 0.003(7)
C17 0.045(8) 0.076(10) 0.061(9) 0.002(8) 0.000(7) 0.011(7)
C18 0.078(10) 0.065(10) 0.075(11) -0.011(9) 0.009(9) 0.025(8)
C19 0.075(9) 0.058(9) 0.031(7) 0.006(7) 0.022(6) 0.005(7)
C20 0.064(9) 0.079(10) 0.073(10) 0.004(8) 0.037(8) 0.008(8)
C21 0.090(11) 0.091(11) 0.038(8) -0.004(8) 0.029(7) -0.001(9)
C22 0.047(8) 0.076(10) 0.054(9) 0.009(8) 0.017(7) 0.008(7)
K1 0.084(2) 0.079(2) 0.0398(18) 0.0063(17) 0.0092(15) 0.0002(18)
O1 0.048(6) 0.078(7) 0.065(6) -0.009(5) 0.020(5) 0.010(5)
O2 0.071(6) 0.075(6) 0.038(5) -0.009(5) 0.016(5) 0.003(5)
O3 0.068(7) 0.093(8) 0.058(7) 0.008(6) 0.019(5) -0.005(6)
O4 0.097(8) 0.082(7) 0.052(6) 0.008(6) 0.020(5) 0.004(6)
O5 0.091(8) 0.087(8) 0.053(7) 0.022(6) 0.000(6) -0.011(6)
O6 0.090(7) 0.065(6) 0.046(6) 0.010(5) 0.009(5) -0.005(6)
O7 0.083(7) 0.049(6) 0.048(6) 0.008(5) 0.013(5) 0.004(5)
O8 0.087(7) 0.072(7) 0.051(6) -0.002(5) 0.007(5) -0.007(5)
C23 0.111(13) 0.098(12) 0.051(10) 0.014(9) 0.017(9) -0.009(11)
C24 0.124(13) 0.121(14) 0.041(9) 0.034(9) 0.049(9) 0.034(11)
C25 0.104(12) 0.101(13) 0.050(10) 0.016(9) 0.025(8) -0.012(10)
C26 0.068(10) 0.084(11) 0.065(10) 0.008(8) 0.012(8) -0.002(8)
C27 0.077(10) 0.070(10) 0.054(9) 0.016(8) -0.003(7) -0.010(8)
C28 0.112(13) 0.073(11) 0.051(9) 0.001(9) -0.007(9) 0.018(10)
C29 0.079(10) 0.097(12) 0.046(9) -0.006(8) 0.019(7) 0.014(9)
C30 0.088(10) 0.095(12) 0.046(9) 0.001(9) 0.022(8) -0.007(9)
C31 0.056(9) 0.081(10) 0.077(11) -0.004(9) 0.014(7) 0.003(8)
C32 0.070(10) 0.064(10) 0.091(12) 0.003(9) 0.010(9) 0.008(8)
C33 0.094(11) 0.075(11) 0.056(10) 0.002(8) 0.005(8) -0.013(9)
C34 0.107(12) 0.096(12) 0.030(8) 0.005(8) 0.003(8) -0.022(10)
K2 0.076(2) 0.068(2) 0.0424(18) 0.0035(17) 0.0107(15) 0.0079(16)
O9 0.093(8) 0.125(11) 0.070(8) -0.018(8) -0.012(7) 0.016(7)
O10 0.072(8) 0.150(11) 0.063(7) -0.053(8) 0.021(6) -0.029(8)
O11 0.115(9) 0.097(9) 0.044(6) 0.000(6) 0.006(6) -0.016(7)
O12 0.120(10) 0.078(8) 0.077(8) 0.013(7) 0.007(7) 0.032(7)
O13 0.087(8) 0.112(9) 0.074(8) -0.033(7) 0.033(6) -0.030(7)
O14 0.166(12) 0.093(9) 0.056(8) 0.008(7) -0.009(8) -0.047(8)
C35 0.125(15) 0.127(16) 0.089(14) -0.047(13) -0.027(12) 0.050(13)
C36 0.077(12) 0.137(16) 0.084(12) -0.065(12) 0.016(10) 0.004(12)
C37 0.086(13) 0.167(18) 0.100(15) -0.057(14) 0.011(11) -0.032(14)
C38 0.148(16) 0.105(13) 0.074(12) -0.038(11) 0.054(12) -0.032(12)
C39 0.163(17) 0.078(12) 0.090(14) 0.011(11) 0.001(14) -0.033(12)
C40 0.133(15) 0.078(13) 0.112(15) 0.014(12) -0.015(12) 0.039(11)
C41 0.079(12) 0.139(17) 0.127(16) -0.050(14) 0.025(11) 0.024(12)
C42 0.062(11) 0.162(18) 0.114(15) -0.070(14) 0.017(10) -0.001(12)
C43 0.090(13) 0.158(18) 0.103(15) -0.040(14) 0.018(11) -0.038(13)
C44 0.20(2) 0.137(16) 0.043(11) -0.021(11) 0.047(13) -0.066(15)
C45 0.179(18) 0.101(14) 0.054(11) 0.021(11) -0.009(13) -0.024(13)
C46 0.122(14) 0.078(12) 0.087(13) 0.029(11) -0.030(11) -0.008(11)
O15 0.085(8) 0.128(10) 0.051(7) 0.017(6) 0.016(6) -0.018(7)
O16 0.073(6) 0.078(7) 0.045(6) 0.013(5) 0.011(5) 0.002(5)
O17 0.066(6) 0.087(7) 0.055(6) -0.006(5) 0.022(5) 0.000(5)
O18 0.078(7) 0.073(7) 0.071(7) -0.004(6) -0.002(5) -0.002(6)
C47 0.072(10) 0.067(10) 0.056(10) 0.007(8) 0.000(8) 0.000(8)
C48 0.071(10) 0.071(10) 0.044(9) 0.003(8) 0.000(7) 0.001(8)

loop_
_atom_type_symbol
_atom_type_description
_atom_type_scat_dispersion_real
_atom_type_scat_dispersion_imag
_atom_type_scat_source
C C 0.0033 0.0016 'International Tables Vol C Tables 4.2.6.8 and 6.1.1.4'
H H 0.0000 0.0000 'International Tables Vol C Tables 4.2.6.8 and 6.1.1.4'
K K 0.2009 0.2494 'International Tables Vol C Tables 4.2.6.8 and 6.1.1.4'
N N 0.0061 0.0033 'International Tables Vol C Tables 4.2.6.8 and 6.1.1.4'
O O 0.0106 0.0060 'International Tables Vol C Tables 4.2.6.8 and 6.1.1.4'

loop_
_geom_angle_atom_site_label_1
_geom_angle_atom_site_label_2
_geom_angle_atom_site_label_3
_geom_angle
_geom_angle_site_symmetry_1
_geom_angle_site_symmetry_3
C1 N1 C8 107.9(11) . .
C9 N2 C7 127.9(11) . .
C9 N3 C10 119.6(11) . .
C14 N4 C13 123.4(11) . .
C14 N5 C15 128.8(11) . .
C21 N6 C22 111.0(12) . .
C2 C1 N1 110.8(15) . .
C1 C2 C3 109.0(15) . .
C4 C3 C2 136.7(15) . .
C4 C3 C8 118.6(13) . .
C2 C3 C8 104.6(11) . .
C5 C4 C3 121.9(14) . .
C5 C4 K2 80.9(8) . 2_546
C3 C4 K2 147.8(10) . 2_546
C4 C5 C6 120.1(12) . .
C4 C5 K2 76.5(8) . 2_546
C6 C5 K2 152.2(9) . 2_546
C7 C6 C5 121.2(13) . .
C6 C7 N2 124.5(12) . .
C6 C7 C8 118.9(11) . .
N2 C7 C8 116.6(10) . .
N1 C8 C7 133.0(12) . .
N1 C8 C3 107.6(11) . .
C7 C8 C3 119.1(10) . .
O1 C9 N2 123.8(11) . .
O1 C9 N3 123.6(12) . .
N2 C9 N3 112.6(12) . .
N3 C10 C11 113.4(12) . .
C10 C11 C12 112.8(12) . .
C13 C12 C11 115.0(11) . .
N4 C13 C12 112.3(11) . .
O2 C14 N5 124.0(13) . .
O2 C14 N4 121.7(12) . .
N5 C14 N4 114.2(12) . .
C16 C15 C22 118.2(13) . .
C16 C15 N5 127.7(12) . .
C22 C15 N5 114.0(11) . .
C15 C16 C17 123.7(13) . .
C18 C17 C16 116.5(13) . .
C17 C18 C19 123.6(14) . .
C18 C19 C22 117.6(12) . .
C18 C19 C20 136.6(13) . .
C22 C19 C20 105.9(11) . .
C21 C20 C19 106.1(12) . .
C20 C21 N6 110.8(13) . .
C15 C22 N6 133.3(12) . .
C15 C22 C19 120.3(12) . .
N6 C22 C19 106.3(11) . .
O5 K1 O16 82.3(3) . .
O5 K1 O18 86.6(3) . 1_565
O16 K1 O18 158.0(3) . 1_565
O5 K1 O4 62.1(3) . .
O16 K1 O4 102.6(3) . .
O18 K1 O4 88.7(3) 1_565 .
O5 K1 O8 176.9(3) . .
O16 K1 O8 94.6(3) . .
O18 K1 O8 96.5(3) 1_565 .
O4 K1 O8 118.3(3) . .
O5 K1 O7 119.7(3) . .
O16 K1 O7 75.5(3) . .
O18 K1 O7 93.9(3) 1_565 .
O4 K1 O7 176.9(3) . .
O8 K1 O7 59.7(3) . .
O5 K1 O6 61.6(3) . .
O16 K1 O6 83.5(3) . .
O18 K1 O6 74.5(3) 1_565 .
O4 K1 O6 121.9(3) . .
O8 K1 O6 118.7(3) . .
O7 K1 O6 60.6(3) . .
O5 K1 O3 120.8(3) . .
O16 K1 O3 96.4(3) . .
O18 K1 O3 105.6(3) 1_565 .
O4 K1 O3 60.6(3) . .
O8 K1 O3 58.8(3) . .
O7 K1 O3 117.0(3) . .
O6 K1 O3 177.5(3) . .
O5 K1 C48 107.8(3) . 1_565
O16 K1 C48 155.3(4) . 1_565
O18 K1 C48 21.6(3) 1_565 1_565
O4 K1 C48 102.0(4) . 1_565
O8 K1 C48 75.2(3) . 1_565
O7 K1 C48 80.0(3) . 1_565
O6 K1 C48 82.0(3) . 1_565
O3 K1 C48 97.2(3) . 1_565
C14 O2 K2 161.9(9) . .
C34 O3 C23 111.4(13) . .
C34 O3 K1 113.9(8) . .
C23 O3 K1 109.9(8) . .
C25 O4 C24 115.2(13) . .
C25 O4 K1 111.2(9) . .
C24 O4 K1 114.4(9) . .
C27 O5 C26 111.1(10) . .
C27 O5 K1 117.1(8) . .
C26 O5 K1 117.1(8) . .
C28 O6 C29 114.5(11) . .
C28 O6 K1 112.3(8) . .
C29 O6 K1 111.8(7) . .
C30 O7 C31 109.9(11) . .
C30 O7 K1 110.2(8) . .
C31 O7 K1 112.7(8) . .
C32 O8 C33 113.3(11) . .
C32 O8 K1 115.6(8) . .
C33 O8 K1 116.7(9) . .
O3 C23 C24 110.1(14) . .
O4 C24 C23 108.4(13) . .
O4 C25 C26 114.2(13) . .
O5 C26 C25 107.3(12) . .
O5 C27 C28 109.3(11) . .
O6 C28 C27 112.6(12) . .
O6 C29 C30 106.8(12) . .
O7 C30 C29 107.5(12) . .
O7 C31 C32 109.1(13) . .
O8 C32 C31 107.6(12) . .
C34 C33 O8 109.6(12) . .
O3 C34 C33 112.5(14) . .
O2 K2 O11 112.8(3) . .
O2 K2 O12 114.1(3) . .
O11 K2 O12 60.2(4) . .
O2 K2 O13 89.9(3) . .
O11 K2 O13 119.1(4) . .
O12 K2 O13 58.9(4) . .
O2 K2 O9 89.4(3) . .
O11 K2 O9 117.7(4) . .
O12 K2 O9 155.8(3) . .
O13 K2 O9 118.3(4) . .
O2 K2 O14 88.0(3) . .
O11 K2 O14 159.2(3) . .
O12 K2 O14 113.0(4) . .
O13 K2 O14 58.9(4) . .
O9 K2 O14 59.4(4) . .
O2 K2 O10 111.5(3) . .
O11 K2 O10 58.5(4) . .
O12 K2 O10 113.3(4) . .
O13 K2 O10 157.9(3) . .
O9 K2 O10 59.1(4) . .
O14 K2 O10 114.5(5) . .
O2 K2 C4 159.3(4) . 2_556
O11 K2 C4 85.9(3) . 2_556
O12 K2 C4 66.5(3) . 2_556
O13 K2 C4 72.6(4) . 2_556
O9 K2 C4 89.4(3) . 2_556
O14 K2 C4 73.7(3) . 2_556
O10 K2 C4 85.3(4) . 2_556
O2 K2 C5 173.6(3) . 2_556
O11 K2 C5 69.2(3) . 2_556
O12 K2 C5 72.3(3) . 2_556
O13 K2 C5 94.3(3) . 2_556
O9 K2 C5 84.4(3) . 2_556
O14 K2 C5 90.1(3) . 2_556
O10 K2 C5 63.9(3) . 2_556
C4 K2 C5 22.6(3) 2_556 2_556
O2 K2 C45 76.1(4) . .
O11 K2 C45 159.1(5) . .
O12 K2 C45 135.2(5) . .
O13 K2 C45 78.5(5) . .
O9 K2 C45 41.9(5) . .
O14 K2 C45 22.4(4) . .
O10 K2 C45 100.8(5) . .
C4 K2 C45 89.4(4) 2_556 .
C5 K2 C45 100.0(4) 2_556 .
C35 O9 C46 118.6(17) . .
C35 O9 K2 116.3(11) . .
C46 O9 K2 117.3(11) . .
C37 O10 C36 108.5(16) . .
C37 O10 K2 110.4(12) . .
C36 O10 K2 112.5(10) . .
C39 O11 C38 113.7(15) . .
C39 O11 K2 116.0(11) . .
C38 O11 K2 117.5(10) . .
C40 O12 C41 115.5(16) . .
C40 O12 K2 115.0(11) . .
C41 O12 K2 112.6(11) . .
C43 O13 C42 112.8(15) . .
C43 O13 K2 118.3(11) . .
C42 O13 K2 116.4(11) . .
C44 O14 C45 110.9(16) . .
C44 O14 K2 109.4(11) . .
C45 O14 K2 105.7(11) . .
O9 C35 C36 112.3(17) . .
O10 C36 C35 106.6(16) . .
O10 C37 C38 106.1(16) . .
O11 C38 C37 110.8(16) . .
O11 C39 C40 111.7(16) . .
O12 C40 C39 111.9(15) . .
O12 C41 C42 108.6(17) . .
O13 C42 C41 107.5(15) . .
O13 C43 C44 109.0(16) . .
O14 C44 C43 109.7(17) . .
O14 C45 C46 112.0(16) . .
O14 C45 K2 51.9(8) . .
C46 C45 K2 85.8(11) . .
C45 C46 O9 110.4(16) . .
C47 O16 K1 119.1(8) . .
C48 O18 K1 105.9(8) . 1_545
O15 C47 O16 125.8(15) . .
O15 C47 C48 119.9(14) . .
O16 C47 C48 114.3(15) . .
O17 C48 O18 126.9(14) . .
O17 C48 C47 121.4(14) . .
O18 C48 C47 111.7(14) . .
O17 C48 K1 113.0(10) . 1_545
O18 C48 K1 52.5(7) . 1_545
C47 C48 K1 102.0(9) . 1_545

loop_
_geom_bond_atom_site_label_1
_geom_bond_atom_site_label_2
_geom_bond_distance
_geom_bond_site_symmetry_2
N1 C1 1.373(16) .
N1 C8 1.374(14) .
N2 C9 1.356(15) .
N2 C7 1.416(14) .
N3 C9 1.364(15) .
N3 C10 1.465(17) .
N4 C14 1.343(15) .
N4 C13 1.477(15) .
N5 C14 1.333(15) .
N5 C15 1.415(15) .
N6 C21 1.365(16) .
N6 C22 1.382(15) .
C1 C2 1.325(19) .
C2 C3 1.421(19) .
C3 C4 1.388(17) .
C3 C8 1.446(18) .
C4 C5 1.352(18) .
C4 K2 3.421(13) 2_546
C5 C6 1.409(17) .
C5 K2 3.475(14) 2_546
C6 C7 1.385(15) .
C7 C8 1.420(17) .
C9 O1 1.222(14) .
C10 C11 1.504(18) .
C11 C12 1.529(17) .
C12 C13 1.504(17) .
C14 O2 1.248(14) .
C15 C16 1.350(16) .
C15 C22 1.381(17) .
C16 C17 1.406(17) .
C17 C18 1.357(19) .
C18 C19 1.367(17) .
C19 C22 1.434(17) .
C19 C20 1.497(18) .
C20 C21 1.349(18) .
K1 O5 2.747(10) .
K1 O16 2.759(10) .
K1 O18 2.774(10) 1_565
K1 O4 2.804(11) .
K1 O8 2.812(10) .
K1 O7 2.812(10) .
K1 O6 2.824(10) .
K1 O3 2.866(11) .
K1 C48 3.364(16) 1_565
O2 K2 2.620(10) .
O3 C34 1.369(16) .
O3 C23 1.377(18) .
O4 C25 1.384(17) .
O4 C24 1.430(16) .
O5 C27 1.431(16) .
O5 C26 1.436(16) .
O6 C28 1.429(17) .
O6 C29 1.441(15) .
O7 C30 1.414(15) .
O7 C31 1.425(15) .
O8 C32 1.401(16) .
O8 C33 1.456(16) .
C23 C24 1.50(2) .
C25 C26 1.53(2) .
C27 C28 1.495(19) .
C29 C30 1.461(19) .
C31 C32 1.48(2) .
C33 C34 1.424(19) .
K2 O11 2.798(11) .
K2 O12 2.807(11) .
K2 O13 2.814(11) .
K2 O9 2.815(12) .
K2 O14 2.887(12) .
K2 O10 2.890(11) .
K2 C4 3.421(14) 2_556
K2 C5 3.475(14) 2_556
K2 C45 3.53(2) .
O9 C35 1.40(2) .
O9 C46 1.45(2) .
O10 C37 1.32(2) .
O10 C36 1.45(2) .
O11 C39 1.35(2) .
O11 C38 1.448(19) .
O12 C40 1.34(2) .
O12 C41 1.40(2) .
O13 C43 1.43(2) .
O13 C42 1.43(2) .
O14 C44 1.40(2) .
O14 C45 1.40(2) .
C35 C36 1.46(3) .
C37 C38 1.54(2) .
C39 C40 1.53(3) .
C41 C42 1.45(3) .
C43 C44 1.47(3) .
C45 C46 1.43(2) .
O15 C47 1.253(17) .
O16 C47 1.291(16) .
O17 C48 1.239(16) .
O18 C48 1.290(16) .
O18 K1 2.774(10) 1_545
C47 C48 1.56(2) .
C48 K1 3.364(16) 1_545

loop_
_geom_hbond_atom_site_label_D
_geom_hbond_atom_site_label_H
_geom_hbond_atom_site_label_A
_geom_hbond_distance_DH
_geom_hbond_distance_HA
_geom_hbond_distance_DA
_geom_hbond_angle_DHA
_geom_hbond_site_symmetry_A
N1 H901 O16 0.88 1.88 2.717(14) 159.2 .
N2 H902 O16 0.88 2.00 2.871(14) 172.9 .
N3 H903 O17 0.88 2.20 2.828(15) 128.1 .
N4 H904 O18 0.88 2.37 3.108(15) 141.2 3_566
N4 H904 O17 0.88 2.63 3.471(14) 159.4 3_566
N5 H905 O18 0.88 1.90 2.750(14) 162.6 3_566
N6 H906 O18 0.88 2.05 2.882(15) 157.2 3_566
N6 H906 O15 0.88 2.39 3.012(15) 127.9 3_566
